data_4078806
loop_
_publ_author_name
'Oishi, Masataka'
'Kino, Masashi'
'Saso, Masayuki'
'Oshima, Masato'
'Suzuki, Hiroharu'

_publ_section_title
;
 Early--Late Heterobimetallic Complexes with a Ta--Ir Multiple Bond:
 Bimetallic Oxidative Additions of C--H, N--H, and O--H Bonds
;
_journal_issue 13
_journal_name_full Organometallics
_journal_page_first 4658
_journal_paper_doi 10.1021/om300429u
_journal_volume 31
_journal_year 2012
_chemical_formula_sum 'C28 H52 Ir O Si Ta'
_chemical_formula_weight 805.94
_chemical_name_systematic
; 
 ? 
;
_space_group_IT_number 2
_symmetry_cell_setting triclinic
_symmetry_space_group_name_Hall '-P 1'
_symmetry_space_group_name_H-M 'P -1'
_atom_sites_solution_hydrogens geom
_atom_sites_solution_primary direct
_atom_sites_solution_secondary difmap
_audit_creation_method SHELXL-97
_cell_angle_alpha 86.9420(18)
_cell_angle_beta 86.5780(16)
_cell_angle_gamma 87.1730(16)
_cell_formula_units_Z 2
_cell_length_a 10.5120(5)
_cell_length_b 11.1074(6)
_cell_length_c 13.3546(8)
_cell_measurement_reflns_used 14395
_cell_measurement_temperature 123(2)
_cell_measurement_theta_max 27.48
_cell_measurement_theta_min 3.06
_cell_volume 1552.63(15)
_computing_cell_refinement 'PROCESS-AUTO (T.Higashi, 1998)'
_computing_data_collection 'PROCESS-AUTO (T.Higashi, 1998)'
_computing_data_reduction 'PROCESS-AUTO (T.Higashi, 1998)'
_computing_molecular_graphics 'ORTEX (P.McArdle, 1995)'
_computing_publication_material SHELXL-97
_computing_structure_refinement 'SHELXL-97 (Sheldrick, 1997)'
_computing_structure_solution 'SHELXS-97 (Sheldrick, 1990)'
_diffrn_ambient_temperature 123(2)
_diffrn_detector_area_resol_mean 100
_diffrn_measured_fraction_theta_full 0.989
_diffrn_measured_fraction_theta_max 0.989
_diffrn_measurement_device_type 'Rigaku R-AXIS RAPID Imaging Plate'
_diffrn_measurement_method 'oscillation photograph'
_diffrn_radiation_monochromator graphite
_diffrn_radiation_source 'Rigaku Rotating Anode ultraX18'
_diffrn_radiation_type MoK\a
_diffrn_radiation_wavelength 0.71069
_diffrn_reflns_av_R_equivalents 0.0651
_diffrn_reflns_av_sigmaI/netI 0.0859
_diffrn_reflns_limit_h_max 13
_diffrn_reflns_limit_h_min -13
_diffrn_reflns_limit_k_max 13
_diffrn_reflns_limit_k_min -14
_diffrn_reflns_limit_l_max 17
_diffrn_reflns_limit_l_min -17
_diffrn_reflns_number 14395
_diffrn_reflns_theta_full 27.48
_diffrn_reflns_theta_max 27.48
_diffrn_reflns_theta_min 3.06
_exptl_absorpt_coefficient_mu 7.857
_exptl_absorpt_correction_T_max 0.5331
_exptl_absorpt_correction_T_min 0.2716
_exptl_absorpt_correction_type numerical
_exptl_absorpt_process_details 'NUMABS (T.Higashi, 1999)'
_exptl_crystal_colour yellow
_exptl_crystal_density_diffrn 1.724
_exptl_crystal_density_meas ?
_exptl_crystal_density_method 'not measured'
_exptl_crystal_description platelet
_exptl_crystal_F_000 784
_exptl_crystal_size_max 0.220
_exptl_crystal_size_mid 0.130
_exptl_crystal_size_min 0.060
_refine_diff_density_max 3.723
_refine_diff_density_min -8.255
_refine_diff_density_rms 0.316
_refine_ls_extinction_method none
_refine_ls_goodness_of_fit_ref 1.145
_refine_ls_hydrogen_treatment ref
_refine_ls_matrix_type full
_refine_ls_number_parameters 275
_refine_ls_number_reflns 7057
_refine_ls_number_restraints 0
_refine_ls_restrained_S_all 1.145
_refine_ls_R_factor_all 0.1123
_refine_ls_R_factor_gt 0.0771
_refine_ls_shift/su_max 0.000
_refine_ls_shift/su_mean 0.000
_refine_ls_structure_factor_coef Fsqd
_refine_ls_weighting_details 'calc w=1/[\s^2^(Fo^2^)+(0.0767P)^2^+31.8871P] where P=(Fo^2^+2Fc^2^)/3'
_refine_ls_weighting_scheme calc
_refine_ls_wR_factor_gt 0.1904
_refine_ls_wR_factor_ref 0.2352
_reflns_number_gt 4921
_reflns_number_total 7057
_reflns_threshold_expression >2sigma(I)
_cod_data_source_file om300429u_si_002.cif
_cod_data_source_block 6
_cod_depositor_comments
;
The following automatic conversions were performed:

'_symmetry_cell_setting' value 'Triclinic' changed to 'triclinic'
according to /home/saulius/struct/CIF-dictionaries/cif_core.dic
dictionary named 'cif_core.dic' version 2.4.2 from 2011-04-26.

Automatic conversion script
Id: cif_fix_values 1891 2012-01-12 08:04:46Z andrius 

The following automatic conversions were performed:

'_exptl_crystal_density_meas' value 'not measured' was changed to '?'
- the value is perceived as not measured.

Automatic conversion script
Id: cif_fix_values 3008 2015-01-20 13:52:24Z robertas 
;
_cod_original_sg_symbol_H-M P-1
_cod_database_code 4078806

loop_
_symmetry_equiv_pos_as_xyz
'x, y, z'
'-x, -y, -z'

loop_
_atom_site_label
_atom_site_type_symbol
_atom_site_fract_x
_atom_site_fract_y
_atom_site_fract_z
_atom_site_U_iso_or_equiv
_atom_site_adp_type
_atom_site_occupancy
_atom_site_symmetry_multiplicity
_atom_site_calc_flag
_atom_site_refinement_flags
_atom_site_disorder_assembly
_atom_site_disorder_group
Ir1 Ir 0.81488(5) 0.72209(5) 0.81397(5) 0.0431(2) Uani 1 1 d . . .
Ta1 Ta 0.63716(6) 0.81415(7) 0.72183(6) 0.0584(3) Uani 1 1 d . A .
Si1 Si 0.8094(12) 0.7154(11) 0.5030(8) 0.069(3) Uiso 0.578(13) 1 d P A 1
O1 O 0.6438(14) 0.9945(13) 0.7390(12) 0.031(3) Uiso 0.578(13) 1 d P A 1
C11 C 0.686(3) 0.817(2) 0.565(2) 0.045(6) Uiso 0.578(13) 1 d P A 1
C12 C 0.814(4) 0.550(4) 0.546(3) 0.064(10) Uiso 0.578(13) 1 d P A 1
C13 C 0.970(4) 0.759(4) 0.531(3) 0.086(11) Uiso 0.578(13) 1 d P A 1
C14 C 0.780(5) 0.727(5) 0.359(4) 0.102(14) Uiso 0.578(13) 1 d P A 1
C15 C 0.711(3) 1.100(2) 0.755(2) 0.038(5) Uiso 0.578(13) 1 d P A 1
C16 C 0.732(5) 1.100(4) 0.864(4) 0.078(13) Uiso 0.578(13) 1 d P A 1
C17 C 0.628(3) 1.208(3) 0.731(3) 0.069(9) Uiso 0.578(13) 1 d P A 1
C18 C 0.830(4) 1.093(3) 0.680(3) 0.066(9) Uiso 0.578(13) 1 d P A 1
C19 C 1.006(3) 0.731(3) 0.888(3) 0.050(9) Uiso 0.578(13) 1 d P A 1
C20 C 1.004(4) 0.619(4) 0.838(3) 0.062(10) Uiso 0.578(13) 1 d P A 1
C21 C 0.911(3) 0.557(2) 0.887(2) 0.035(5) Uiso 0.578(13) 1 d P A 1
C22 C 0.847(3) 0.614(3) 0.961(2) 0.048(6) Uiso 0.578(13) 1 d P A 1
C23 C 0.907(3) 0.731(3) 0.965(2) 0.047(6) Uiso 0.578(13) 1 d P A 1
C24 C 1.099(4) 0.836(3) 0.875(3) 0.072(9) Uiso 0.578(13) 1 d P A 1
C25 C 1.108(5) 0.589(4) 0.753(4) 0.096(13) Uiso 0.578(13) 1 d P A 1
C26 C 0.880(4) 0.425(4) 0.863(4) 0.095(13) Uiso 0.578(13) 1 d P A 1
C27 C 0.752(4) 0.562(4) 1.039(3) 0.089(12) Uiso 0.578(13) 1 d P A 1
C28 C 0.877(4) 0.820(4) 1.050(3) 0.086(11) Uiso 0.578(13) 1 d P A 1
Si1A Si 0.763(2) 1.0862(15) 0.7196(15) 0.081(5) Uiso 0.422(13) 1 d P A 2
O1A O 0.685(3) 0.729(3) 0.582(2) 0.065(8) Uiso 0.422(13) 1 d P A 2
C11A C 0.664(5) 0.980(4) 0.675(4) 0.067(12) Uiso 0.422(13) 1 d P A 2
C12A C 0.774(5) 1.083(4) 0.851(4) 0.053(11) Uiso 0.422(13) 1 d P A 2
C13A C 0.926(8) 1.043(8) 0.695(6) 0.13(3) Uiso 0.422(13) 1 d P A 2
C14A C 0.735(7) 1.233(7) 0.665(6) 0.11(2) Uiso 0.422(13) 1 d P A 2
C15A C 0.766(2) 0.6826(19) 0.5013(15) 0.006(4) Uiso 0.422(13) 1 d P A 2
C16A C 0.769(7) 0.540(6) 0.544(5) 0.09(2) Uiso 0.422(13) 1 d P A 2
C17A C 0.710(6) 0.685(5) 0.393(4) 0.084(15) Uiso 0.422(13) 1 d P A 2
C18A C 0.896(6) 0.744(5) 0.500(4) 0.072(13) Uiso 0.422(13) 1 d P A 2
C19A C 0.866(3) 0.680(4) 0.968(3) 0.038(7) Uiso 0.422(13) 1 d P A 2
C20A C 0.851(3) 0.571(3) 0.922(2) 0.025(6) Uiso 0.422(13) 1 d P A 2
C21A C 0.951(3) 0.557(2) 0.844(2) 0.018(5) Uiso 0.422(13) 1 d P A 2
C22A C 1.023(3) 0.661(3) 0.836(2) 0.028(7) Uiso 0.422(13) 1 d P A 2
C23A C 0.974(4) 0.745(4) 0.911(3) 0.040(10) Uiso 0.422(13) 1 d P A 2
C24A C 0.797(5) 0.725(5) 1.060(4) 0.081(15) Uiso 0.422(13) 1 d P A 2
C25A C 0.767(4) 0.468(4) 0.965(3) 0.054(9) Uiso 0.422(13) 1 d P A 2
C26A C 0.965(5) 0.445(5) 0.777(4) 0.074(13) Uiso 0.422(13) 1 d P A 2
C27A C 1.135(4) 0.679(4) 0.755(3) 0.061(11) Uiso 0.422(13) 1 d P A 2
C28A C 1.033(6) 0.858(5) 0.930(4) 0.082(15) Uiso 0.422(13) 1 d P A 2
C1 C 0.4223(14) 0.8620(15) 0.7942(13) 0.049(4) Uani 1 1 d . . .
C2 C 0.4683(13) 0.7540(15) 0.8432(12) 0.046(3) Uani 1 1 d . A .
C3 C 0.4766(15) 0.6632(14) 0.7710(15) 0.054(4) Uani 1 1 d . . .
C4 C 0.4438(17) 0.7173(19) 0.6803(14) 0.062(5) Uani 1 1 d . A .
C5 C 0.4079(16) 0.8406(17) 0.6931(15) 0.059(4) Uani 1 1 d . A .
C6 C 0.392(2) 0.9770(17) 0.846(2) 0.082(7) Uani 1 1 d . A .
H6A H 0.4534 0.9851 0.8972 0.098 Uiso 1 1 calc R . .
H6B H 0.3057 0.9760 0.8772 0.098 Uiso 1 1 calc R . .
H6C H 0.3981 1.0454 0.7963 0.098 Uiso 1 1 calc R . .
C7 C 0.483(2) 0.732(2) 0.9534(14) 0.073(6) Uani 1 1 d . . .
H7A H 0.5149 0.8048 0.9806 0.088 Uiso 1 1 calc R A .
H7B H 0.5444 0.6642 0.9646 0.088 Uiso 1 1 calc R . .
H7C H 0.4007 0.7141 0.9871 0.088 Uiso 1 1 calc R . .
C8 C 0.512(2) 0.5279(17) 0.789(2) 0.091(8) Uani 1 1 d . A .
H8A H 0.4373 0.4809 0.7795 0.109 Uiso 1 1 calc R . .
H8B H 0.5392 0.5126 0.8573 0.109 Uiso 1 1 calc R . .
H8C H 0.5815 0.5040 0.7407 0.109 Uiso 1 1 calc R . .
C9 C 0.425(3) 0.649(3) 0.586(2) 0.113(10) Uani 1 1 d . . .
H9A H 0.4927 0.5863 0.5780 0.135 Uiso 1 1 calc R A .
H9B H 0.4269 0.7055 0.5272 0.135 Uiso 1 1 calc R . .
H9C H 0.3418 0.6116 0.5930 0.135 Uiso 1 1 calc R . .
C10 C 0.3607(19) 0.928(2) 0.6173(18) 0.083(7) Uani 1 1 d . . .
H10A H 0.3908 1.0082 0.6292 0.100 Uiso 1 1 calc R A .
H10B H 0.2672 0.9315 0.6214 0.100 Uiso 1 1 calc R . .
H10C H 0.3923 0.9044 0.5504 0.100 Uiso 1 1 calc R . .
H1 H 0.8629 0.8012 0.7297 0.100 Uiso 1 1 d R . .
H2 H 0.8138 0.6245 0.7368 0.100 Uiso 1 1 d R . .

loop_
_atom_site_aniso_label
_atom_site_aniso_U_11
_atom_site_aniso_U_22
_atom_site_aniso_U_33
_atom_site_aniso_U_23
_atom_site_aniso_U_13
_atom_site_aniso_U_12
Ir1 0.0321(3) 0.0408(3) 0.0546(4) 0.0146(2) -0.0010(2) -0.0020(2)
Ta1 0.0340(3) 0.0796(5) 0.0580(5) 0.0353(4) -0.0038(3) -0.0068(3)
C1 0.038(8) 0.055(9) 0.053(9) 0.000(7) -0.004(7) -0.005(6)
C2 0.032(7) 0.058(9) 0.047(8) 0.012(7) 0.003(6) -0.004(6)
C3 0.037(8) 0.044(8) 0.081(12) 0.010(8) 0.003(8) -0.003(6)
C4 0.055(10) 0.079(13) 0.053(10) -0.008(9) -0.015(8) -0.005(9)
C5 0.044(9) 0.060(10) 0.071(12) 0.013(9) -0.001(8) 0.004(7)
C6 0.071(13) 0.046(10) 0.12(2) -0.003(11) 0.019(13) 0.005(9)
C7 0.067(12) 0.096(15) 0.053(11) 0.019(10) 0.003(9) 0.002(11)
C8 0.066(13) 0.049(11) 0.15(2) 0.031(13) -0.002(14) -0.011(9)
C9 0.098(19) 0.14(3) 0.11(2) -0.062(19) -0.021(16) -0.024(17)
C10 0.052(11) 0.091(16) 0.101(17) 0.033(13) -0.005(11) 0.005(10)

loop_
_atom_type_symbol
_atom_type_description
_atom_type_scat_dispersion_real
_atom_type_scat_dispersion_imag
_atom_type_scat_source
C C 0.0033 0.0016 'International Tables Vol C Tables 4.2.6.8 and 6.1.1.4'
H H 0.0000 0.0000 'International Tables Vol C Tables 4.2.6.8 and 6.1.1.4'
O O 0.0106 0.0060 'International Tables Vol C Tables 4.2.6.8 and 6.1.1.4'
Ir Ir -1.4442 7.9887 'International Tables Vol C Tables 4.2.6.8 and 6.1.1.4'
Ta Ta -0.7052 6.5227 'International Tables Vol C Tables 4.2.6.8 and 6.1.1.4'
Si Si 0.0817 0.0704 'International Tables Vol C Tables 4.2.6.8 and 6.1.1.4'

loop_
_geom_angle_atom_site_label_1
_geom_angle_atom_site_label_2
_geom_angle_atom_site_label_3
_geom_angle
C19A Ir1 C20A 37.8(12)
C19A Ir1 C23A 40.6(14)
C20A Ir1 C23A 65.4(13)
C19A Ir1 C21 48.4(12)
C20A Ir1 C21 20.0(8)
C23A Ir1 C21 61.1(12)
C19A Ir1 C20 62.2(13)
C20A Ir1 C20 52.6(13)
C23A Ir1 C20 46.0(15)
C21 Ir1 C20 34.4(12)
C19A Ir1 C22 20.1(10)
C20A Ir1 C22 18.6(9)
C23A Ir1 C22 55.2(13)
C21 Ir1 C22 34.2(10)
C20 Ir1 C22 59.3(12)
C19A Ir1 C22A 63.5(12)
C20A Ir1 C22A 62.4(12)
C23A Ir1 C22A 37.8(14)
C21 Ir1 C22A 45.8(11)
C20 Ir1 C22A 12.9(11)
C22 Ir1 C22A 65.4(11)
C19A Ir1 C23 18.3(10)
C20A Ir1 C23 53.5(11)
C23A Ir1 C23 25.3(12)
C21 Ir1 C23 58.9(10)
C20 Ir1 C23 60.6(12)
C22 Ir1 C23 37.6(10)
C22A Ir1 C23 57.3(11)
C19A Ir1 C19 48.9(13)
C20A Ir1 C19 66.8(11)
C23A Ir1 C19 11.7(13)
C21 Ir1 C19 58.1(10)
C20 Ir1 C19 36.6(13)
C22 Ir1 C19 60.3(11)
C22A Ir1 C19 26.8(11)
C23 Ir1 C19 35.9(11)
C19A Ir1 C21A 62.3(11)
C20A Ir1 C21A 37.3(10)
C23A Ir1 C21A 62.8(12)
C21 Ir1 C21A 17.4(7)
C20 Ir1 C21A 22.9(11)
C22 Ir1 C21A 50.8(10)
C22A Ir1 C21A 35.8(10)
C23 Ir1 C21A 68.6(9)
C19 Ir1 C21A 56.1(10)
C19A Ir1 Ta1 139.6(9)
C20A Ir1 Ta1 138.7(8)
C23A Ir1 Ta1 148.4(11)
C21 Ir1 Ta1 149.5(6)
C20 Ir1 Ta1 158.0(9)
C22 Ir1 Ta1 138.9(7)
C22A Ir1 Ta1 155.5(8)
C23 Ir1 Ta1 140.6(7)
C19 Ir1 Ta1 152.4(8)
C21A Ir1 Ta1 148.4(6)
C11A Ta1 O1 25.8(14)
C11A Ta1 C11 71.5(17)
O1 Ta1 C11 97.3(8)
C11A Ta1 O1A 98.3(17)
O1 Ta1 O1A 124.0(10)
C11 Ta1 O1A 26.9(10)
C11A Ta1 C2 124.0(15)
O1 Ta1 C2 103.1(6)
C11 Ta1 C2 141.0(8)
O1A Ta1 C2 124.7(9)
C11A Ta1 C1 93.3(15)
O1 Ta1 C1 78.5(6)
C11 Ta1 C1 124.0(8)
O1A Ta1 C1 126.5(9)
C2 Ta1 C1 33.7(5)
C11A Ta1 Ir1 113.2(15)
O1 Ta1 Ir1 105.2(4)
C11 Ta1 Ir1 109.7(7)
O1A Ta1 Ir1 96.9(9)
C2 Ta1 Ir1 96.7(4)
C1 Ta1 Ir1 125.5(4)
C11A Ta1 C4 119.6(16)
O1 Ta1 C4 123.2(6)
C11 Ta1 C4 85.6(8)
O1A Ta1 C4 74.1(9)
C2 Ta1 C4 55.4(6)
C1 Ta1 C4 55.1(6)
Ir1 Ta1 C4 127.2(5)
C11A Ta1 C5 90.8(15)
O1 Ta1 C5 89.7(6)
C11 Ta1 C5 91.9(9)
O1A Ta1 C5 94.4(10)
C2 Ta1 C5 55.8(6)
C1 Ta1 C5 33.2(6)
Ir1 Ta1 C5 151.5(4)
C4 Ta1 C5 33.6(6)
C11A Ta1 C3 145.3(15)
O1 Ta1 C3 133.6(6)
C11 Ta1 C3 111.6(9)
O1A Ta1 C3 91.1(10)
C2 Ta1 C3 33.9(6)
C1 Ta1 C3 55.3(5)
Ir1 Ta1 C3 98.5(4)
C4 Ta1 C3 32.5(6)
C5 Ta1 C3 55.1(6)
C13 Si1 C11 109.8(17)
C13 Si1 C12 102(2)
C11 Si1 C12 117.8(17)
C13 Si1 C14 113(2)
C11 Si1 C14 106.6(18)
C12 Si1 C14 108(2)
C15 O1 Ta1 152.2(15)
Si1 C11 Ta1 124.9(15)
O1 C15 C17 109(2)
O1 C15 C16 107(2)
C17 C15 C16 107(3)
O1 C15 C18 104(2)
C17 C15 C18 111(2)
C16 C15 C18 118(3)
C23 C19 C20 108(3)
C23 C19 C24 121(3)
C20 C19 C24 131(4)
C23 C19 Ir1 71.9(18)
C20 C19 Ir1 71(2)
C24 C19 Ir1 127(2)
C21 C20 C19 106(3)
C21 C20 C25 134(4)
C19 C20 C25 120(4)
C21 C20 Ir1 71.9(19)
C19 C20 Ir1 72(2)
C25 C20 Ir1 125(3)
C22 C21 C20 115(3)
C22 C21 C26 121(3)
C20 C21 C26 124(3)
C22 C21 Ir1 74.1(16)
C20 C21 Ir1 73.7(19)
C26 C21 Ir1 123(2)
C21 C22 C23 106(2)
C21 C22 C27 128(4)
C23 C22 C27 126(3)
C21 C22 Ir1 71.8(16)
C23 C22 Ir1 71.6(16)
C27 C22 Ir1 130(2)
C19 C23 C22 106(2)
C19 C23 C28 129(3)
C22 C23 C28 124(3)
C19 C23 Ir1 72.2(18)
C22 C23 Ir1 70.9(16)
C28 C23 Ir1 129(2)
C12A Si1A C11A 116(3)
C12A Si1A C14A 113(3)
C11A Si1A C14A 113(3)
C12A Si1A C13A 95(3)
C11A Si1A C13A 111(3)
C14A Si1A C13A 108(4)
C15A O1A Ta1 157(2)
Si1A C11A Ta1 130(3)
O1A C15A C18A 108(3)
O1A C15A C17A 118(3)
C18A C15A C17A 112(3)
O1A C15A C16A 96(3)
C18A C15A C16A 115(3)
C17A C15A C16A 106(4)
C20A C19A C24A 128(4)
C20A C19A C23A 108(3)
C24A C19A C23A 124(4)
C20A C19A Ir1 71.5(18)
C24A C19A Ir1 126(3)
C23A C19A Ir1 71(2)
C19A C20A C21A 109(3)
C19A C20A C25A 125(3)
C21A C20A C25A 124(3)
C19A C20A Ir1 70.7(18)
C21A C20A Ir1 75.8(15)
C25A C20A Ir1 132(2)
C22A C21A C20A 109(2)
C22A C21A C26A 128(3)
C20A C21A C26A 123(3)
C22A C21A Ir1 71.5(16)
C20A C21A Ir1 66.9(14)
C26A C21A Ir1 124(2)
C21A C22A C23A 110(3)
C21A C22A C27A 122(3)
C23A C22A C27A 127(4)
C21A C22A Ir1 72.7(16)
C23A C22A Ir1 68(2)
C27A C22A Ir1 124(2)
C22A C23A C28A 125(4)
C22A C23A C19A 104(3)
C28A C23A C19A 131(5)
C22A C23A Ir1 74(2)
C28A C23A Ir1 127(3)
C19A C23A Ir1 68(2)
C5 C1 C2 108.7(15)
C5 C1 C6 127.3(17)
C2 C1 C6 123.9(17)
C5 C1 Ta1 74.0(10)
C2 C1 Ta1 72.3(9)
C6 C1 Ta1 120.9(12)
C1 C2 C3 107.1(14)
C1 C2 C7 126.6(17)
C3 C2 C7 125.5(16)
C1 C2 Ta1 74.0(8)
C3 C2 Ta1 74.9(9)
C7 C2 Ta1 124.7(12)
C4 C3 C2 107.7(15)
C4 C3 C8 124.7(19)
C2 C3 C8 127.6(18)
C4 C3 Ta1 72.9(10)
C2 C3 Ta1 71.2(8)
C8 C3 Ta1 122.8(11)
C3 C4 C5 109.5(16)
C3 C4 C9 124(2)
C5 C4 C9 125(2)
C3 C4 Ta1 74.6(10)
C5 C4 Ta1 73.7(10)
C9 C4 Ta1 127.1(15)
C1 C5 C4 106.8(15)
C1 C5 C10 126.0(19)
C4 C5 C10 127(2)
C1 C5 Ta1 72.8(10)
C4 C5 Ta1 72.7(10)
C10 C5 Ta1 121.3(13)

loop_
_geom_bond_atom_site_label_1
_geom_bond_atom_site_label_2
_geom_bond_distance
Ir1 C19A 2.18(3)
Ir1 C20A 2.19(3)
Ir1 C23A 2.21(4)
Ir1 C21 2.25(2)
Ir1 C20 2.28(4)
Ir1 C22 2.28(3)
Ir1 C22A 2.29(3)
Ir1 C23 2.29(3)
Ir1 C19 2.30(3)
Ir1 C21A 2.31(2)
Ir1 Ta1 2.4499(9)
Ta1 C11A 1.94(5)
Ta1 O1 2.033(15)
Ta1 C11 2.13(3)
Ta1 O1A 2.16(3)
Ta1 C2 2.425(14)
Ta1 C1 2.448(15)
Ta1 C4 2.452(18)
Ta1 C5 2.464(17)
Ta1 C3 2.474(15)
Si1 C13 1.84(5)
Si1 C11 1.86(3)
Si1 C12 1.90(4)
Si1 C14 1.97(5)
O1 C15 1.43(3)
C15 C17 1.48(4)
C15 C16 1.49(5)
C15 C18 1.55(4)
C19 C23 1.41(4)
C19 C20 1.44(5)
C19 C24 1.56(5)
C20 C21 1.34(5)
C20 C25 1.57(6)
C21 C22 1.33(4)
C21 C26 1.56(5)
C22 C23 1.47(4)
C22 C27 1.51(5)
C23 C28 1.55(5)
Si1A C12A 1.76(5)
Si1A C11A 1.77(5)
Si1A C14A 1.77(8)
Si1A C13A 1.77(9)
O1A C15A 1.43(4)
C15A C18A 1.56(6)
C15A C17A 1.59(6)
C15A C16A 1.66(7)
C19A C20A 1.41(5)
C19A C24A 1.48(6)
C19A C23A 1.52(6)
C20A C21A 1.44(4)
C20A C25A 1.55(5)
C21A C22A 1.41(4)
C21A C26A 1.56(6)
C22A C23A 1.46(5)
C22A C27A 1.56(5)
C23A C28A 1.46(7)
C1 C5 1.40(3)
C1 C2 1.41(2)
C1 C6 1.49(2)
C2 C3 1.43(2)
C2 C7 1.49(2)
C3 C4 1.38(2)
C3 C8 1.54(2)
C4 C5 1.42(3)
C4 C9 1.53(3)
C5 C10 1.46(3)

loop_
_geom_torsion_atom_site_label_1
_geom_torsion_atom_site_label_2
_geom_torsion_atom_site_label_3
_geom_torsion_atom_site_label_4
_geom_torsion
C19A Ir1 Ta1 C11A 100(3)
C20A Ir1 Ta1 C11A 160(2)
C23A Ir1 Ta1 C11A 29(3)
C21 Ir1 Ta1 C11A -171(2)
C20 Ir1 Ta1 C11A -89(3)
C22 Ir1 Ta1 C11A 131(2)
C22A Ir1 Ta1 C11A -56(3)
C23 Ir1 Ta1 C11A 72(2)
C19 Ir1 Ta1 C11A 7(3)
C21A Ir1 Ta1 C11A -137(2)
C19A Ir1 Ta1 O1 74.4(19)
C20A Ir1 Ta1 O1 133.8(15)
C23A Ir1 Ta1 O1 3(2)
C21 Ir1 Ta1 O1 163.1(16)
C20 Ir1 Ta1 O1 -115(3)
C22 Ir1 Ta1 O1 105.4(15)
C22A Ir1 Ta1 O1 -82(2)
C23 Ir1 Ta1 O1 45.8(14)
C19 Ir1 Ta1 O1 -19(2)
C21A Ir1 Ta1 O1 -162.9(15)
C19A Ir1 Ta1 C11 178(2)
C20A Ir1 Ta1 C11 -122.5(16)
C23A Ir1 Ta1 C11 107(3)
C21 Ir1 Ta1 C11 -93.2(18)
C20 Ir1 Ta1 C11 -11(3)
C22 Ir1 Ta1 C11 -150.9(17)
C22A Ir1 Ta1 C11 21(2)
C23 Ir1 Ta1 C11 149.4(16)
C19 Ir1 Ta1 C11 85(2)
C21A Ir1 Ta1 C11 -59.2(16)
C19A Ir1 Ta1 O1A -157(2)
C20A Ir1 Ta1 O1A -98.1(16)
C23A Ir1 Ta1 O1A 132(3)
C21 Ir1 Ta1 O1A -68.8(18)
C20 Ir1 Ta1 O1A 13(3)
C22 Ir1 Ta1 O1A -126.5(17)
C22A Ir1 Ta1 O1A 46(2)
C23 Ir1 Ta1 O1A 173.9(16)
C19 Ir1 Ta1 O1A 109(2)
C21A Ir1 Ta1 O1A -34.8(16)
C19A Ir1 Ta1 C2 -31.2(19)
C20A Ir1 Ta1 C2 28.2(15)
C23A Ir1 Ta1 C2 -102(2)
C21 Ir1 Ta1 C2 57.5(16)
C20 Ir1 Ta1 C2 139(3)
C22 Ir1 Ta1 C2 -0.1(15)
C22A Ir1 Ta1 C2 172(2)
C23 Ir1 Ta1 C2 -59.8(14)
C19 Ir1 Ta1 C2 -125(2)
C21A Ir1 Ta1 C2 91.5(14)
C19A Ir1 Ta1 C1 -12.2(19)
C20A Ir1 Ta1 C1 47.2(15)
C23A Ir1 Ta1 C1 -83(2)
C21 Ir1 Ta1 C1 76.5(17)
C20 Ir1 Ta1 C1 158(3)
C22 Ir1 Ta1 C1 18.9(15)
C22A Ir1 Ta1 C1 -169(2)
C23 Ir1 Ta1 C1 -40.8(14)
C19 Ir1 Ta1 C1 -106(2)
C21A Ir1 Ta1 C1 110.5(15)
C19A Ir1 Ta1 C4 -82(2)
C20A Ir1 Ta1 C4 -22.8(15)
C23A Ir1 Ta1 C4 -153(2)
C21 Ir1 Ta1 C4 6.5(17)
C20 Ir1 Ta1 C4 88(3)
C22 Ir1 Ta1 C4 -51.2(16)
C22A Ir1 Ta1 C4 121(2)
C23 Ir1 Ta1 C4 -110.9(15)
C19 Ir1 Ta1 C4 -176(2)
C21A Ir1 Ta1 C4 40.5(15)
C19A Ir1 Ta1 C5 -45(2)
C20A Ir1 Ta1 C5 14.5(17)
C23A Ir1 Ta1 C5 -116(3)
C21 Ir1 Ta1 C5 43.8(19)
C20 Ir1 Ta1 C5 126(3)
C22 Ir1 Ta1 C5 -13.9(18)
C22A Ir1 Ta1 C5 158(2)
C23 Ir1 Ta1 C5 -73.6(17)
C19 Ir1 Ta1 C5 -138(2)
C21A Ir1 Ta1 C5 77.8(17)
C19A Ir1 Ta1 C3 -65.3(19)
C20A Ir1 Ta1 C3 -5.9(15)
C23A Ir1 Ta1 C3 -136(2)
C21 Ir1 Ta1 C3 23.4(16)
C20 Ir1 Ta1 C3 105(3)
C22 Ir1 Ta1 C3 -34.3(15)
C22A Ir1 Ta1 C3 138(2)
C23 Ir1 Ta1 C3 -94.0(14)
C19 Ir1 Ta1 C3 -159(2)
C21A Ir1 Ta1 C3 57.4(15)
C11A Ta1 O1 C15 -84(5)
C11 Ta1 O1 C15 -85(3)
O1A Ta1 O1 C15 -82(3)
C2 Ta1 O1 C15 129(3)
C1 Ta1 O1 C15 152(3)
Ir1 Ta1 O1 C15 28(3)
C4 Ta1 O1 C15 -174(3)
C5 Ta1 O1 C15 -177(3)
C3 Ta1 O1 C15 146(3)
C13 Si1 C11 Ta1 -73(2)
C12 Si1 C11 Ta1 43(2)
C14 Si1 C11 Ta1 164(2)
C11A Ta1 C11 Si1 132(2)
O1 Ta1 C11 Si1 132.0(16)
O1A Ta1 C11 Si1 -42(2)
C2 Ta1 C11 Si1 -106.7(17)
C1 Ta1 C11 Si1 -147.0(13)
Ir1 Ta1 C11 Si1 22.9(18)
C4 Ta1 C11 Si1 -105.1(17)
C5 Ta1 C11 Si1 -138.1(16)
C3 Ta1 C11 Si1 -85.1(17)
Ta1 O1 C15 C17 166(3)
Ta1 O1 C15 C16 -79(4)
Ta1 O1 C15 C18 47(4)
C19A Ir1 C19 C23 -19.3(17)
C20A Ir1 C19 C23 -59.3(18)
C23A Ir1 C19 C23 21(7)
C21 Ir1 C19 C23 -79.7(19)
C20 Ir1 C19 C23 -117(3)
C22 Ir1 C19 C23 -39.8(17)
C22A Ir1 C19 C23 -134(3)
C21A Ir1 C19 C23 -100(2)
Ta1 Ir1 C19 C23 102(2)
C19A Ir1 C19 C20 98(3)
C20A Ir1 C19 C20 58(2)
C23A Ir1 C19 C20 139(9)
C21 Ir1 C19 C20 38(2)
C22 Ir1 C19 C20 77(2)
C22A Ir1 C19 C20 -16(3)
C23 Ir1 C19 C20 117(3)
C21A Ir1 C19 C20 16.9(19)
Ta1 Ir1 C19 C20 -141.2(19)
C19A Ir1 C19 C24 -134(4)
C20A Ir1 C19 C24 -174(4)
C23A Ir1 C19 C24 -94(8)
C21 Ir1 C19 C24 165(4)
C20 Ir1 C19 C24 128(4)
C22 Ir1 C19 C24 -155(4)
C22A Ir1 C19 C24 111(5)
C23 Ir1 C19 C24 -115(4)
C21A Ir1 C19 C24 145(4)
Ta1 Ir1 C19 C24 -13(5)
C23 C19 C20 C21 -2(4)
C24 C19 C20 C21 173(3)
Ir1 C19 C20 C21 -65(2)
C23 C19 C20 C25 -176(3)
C24 C19 C20 C25 -1(6)
Ir1 C19 C20 C25 121(4)
C23 C19 C20 Ir1 63(2)
C24 C19 C20 Ir1 -122(4)
C19A Ir1 C20 C21 56(2)
C20A Ir1 C20 C21 12.2(16)
C23A Ir1 C20 C21 103(3)
C22 Ir1 C20 C21 33.2(18)
C22A Ir1 C20 C21 148(8)
C23 Ir1 C20 C21 77(2)
C19 Ir1 C20 C21 114(3)
C21A Ir1 C20 C21 -28(2)
Ta1 Ir1 C20 C21 -117(2)
C19A Ir1 C20 C19 -58(2)
C20A Ir1 C20 C19 -101(2)
C23A Ir1 C20 C19 -11(2)
C21 Ir1 C20 C19 -114(3)
C22 Ir1 C20 C19 -80(2)
C22A Ir1 C20 C19 35(6)
C23 Ir1 C20 C19 -36.8(19)
C21A Ir1 C20 C19 -142(4)
Ta1 Ir1 C20 C19 129(2)
C19A Ir1 C20 C25 -173(4)
C20A Ir1 C20 C25 144(4)
C23A Ir1 C20 C25 -126(5)
C21 Ir1 C20 C25 131(5)
C22 Ir1 C20 C25 165(4)
C22A Ir1 C20 C25 -80(7)
C23 Ir1 C20 C25 -152(4)
C19 Ir1 C20 C25 -115(5)
C21A Ir1 C20 C25 103(5)
Ta1 Ir1 C20 C25 14(6)
C19 C20 C21 C22 2(4)
C25 C20 C21 C22 175(4)
Ir1 C20 C21 C22 -63(2)
C19 C20 C21 C26 -176(3)
C25 C20 C21 C26 -3(6)
Ir1 C20 C21 C26 119(3)
C19 C20 C21 Ir1 65(2)
C25 C20 C21 Ir1 -122(5)
C19A Ir1 C21 C22 21.8(18)
C20A Ir1 C21 C22 -28(3)
C23A Ir1 C21 C22 70(2)
C20 Ir1 C21 C22 123(3)
C22A Ir1 C21 C22 114(2)
C23 Ir1 C21 C22 40.6(17)
C19 Ir1 C21 C22 83(2)
C21A Ir1 C21 C22 161(4)
Ta1 Ir1 C21 C22 -98.2(19)
C19A Ir1 C21 C20 -101(3)
C20A Ir1 C21 C20 -151(4)
C23A Ir1 C21 C20 -53(2)
C22 Ir1 C21 C20 -123(3)
C22A Ir1 C21 C20 -9(2)
C23 Ir1 C21 C20 -82(2)
C19 Ir1 C21 C20 -40(2)
C21A Ir1 C21 C20 38(3)
Ta1 Ir1 C21 C20 138.8(19)
C19A Ir1 C21 C26 138(4)
C20A Ir1 C21 C26 89(4)
C23A Ir1 C21 C26 -174(4)
C20 Ir1 C21 C26 -120(4)
C22 Ir1 C21 C26 117(4)
C22A Ir1 C21 C26 -130(3)
C23 Ir1 C21 C26 157(3)
C19 Ir1 C21 C26 -161(3)
C21A Ir1 C21 C26 -83(4)
Ta1 Ir1 C21 C26 18(4)
C20 C21 C22 C23 -1(4)
C26 C21 C22 C23 177(3)
Ir1 C21 C22 C23 -64.1(19)
C20 C21 C22 C27 -170(3)
C26 C21 C22 C27 8(5)
Ir1 C21 C22 C27 127(4)
C20 C21 C22 Ir1 63(2)
C26 C21 C22 Ir1 -119(3)
C19A Ir1 C22 C21 -126(4)
C20A Ir1 C22 C21 30(3)
C23A Ir1 C22 C21 -89(2)
C20 Ir1 C22 C21 -33.4(19)
C22A Ir1 C22 C21 -46.3(18)
C23 Ir1 C22 C21 -114(2)
C19 Ir1 C22 C21 -76.0(19)
C21A Ir1 C22 C21 -7.3(16)
Ta1 Ir1 C22 C21 130.1(14)
C19A Ir1 C22 C23 -12(3)
C20A Ir1 C22 C23 144(4)
C23A Ir1 C22 C23 25.5(18)
C21 Ir1 C22 C23 114(2)
C20 Ir1 C22 C23 80.6(19)
C22A Ir1 C22 C23 67.7(17)
C19 Ir1 C22 C23 38.0(16)
C21A Ir1 C22 C23 106.7(19)
Ta1 Ir1 C22 C23 -115.9(15)
C19A Ir1 C22 C27 110(5)
C20A Ir1 C22 C27 -95(6)
C23A Ir1 C22 C27 147(4)
C21 Ir1 C22 C27 -125(5)
C20 Ir1 C22 C27 -158(4)
C22A Ir1 C22 C27 -171(4)
C23 Ir1 C22 C27 121(4)
C19 Ir1 C22 C27 159(4)
C21A Ir1 C22 C27 -132(4)
Ta1 Ir1 C22 C27 6(4)
C20 C19 C23 C22 1(4)
C24 C19 C23 C22 -174(3)
Ir1 C19 C23 C22 63.5(19)
C20 C19 C23 C28 171(3)
C24 C19 C23 C28 -4(5)
Ir1 C19 C23 C28 -127(3)
C20 C19 C23 Ir1 -62(2)
C24 C19 C23 Ir1 122(3)
C21 C22 C23 C19 0(3)
C27 C22 C23 C19 169(3)
Ir1 C22 C23 C19 -64(2)
C21 C22 C23 C28 -171(3)
C27 C22 C23 C28 -2(5)
Ir1 C22 C23 C28 125(3)
C21 C22 C23 Ir1 64.2(19)
C27 C22 C23 Ir1 -127(3)
C19A Ir1 C23 C19 127(5)
C20A Ir1 C23 C19 101(2)
C23A Ir1 C23 C19 -10(3)
C21 Ir1 C23 C19 77.4(19)
C20 Ir1 C23 C19 37.5(19)
C22 Ir1 C23 C19 114(2)
C22A Ir1 C23 C19 22.9(18)
C21A Ir1 C23 C19 61.3(18)
Ta1 Ir1 C23 C19 -134.4(15)
C19A Ir1 C23 C22 13(4)
C20A Ir1 C23 C22 -13.5(16)
C23A Ir1 C23 C22 -124(3)
C21 Ir1 C23 C22 -36.8(16)
C20 Ir1 C23 C22 -76.7(19)
C22A Ir1 C23 C22 -91.3(19)
C19 Ir1 C23 C22 -114(2)
C21A Ir1 C23 C22 -52.9(16)
Ta1 Ir1 C23 C22 111.4(15)
C19A Ir1 C23 C28 -106(5)
C20A Ir1 C23 C28 -132(4)
C23A Ir1 C23 C28 117(5)
C21 Ir1 C23 C28 -156(4)
C20 Ir1 C23 C28 164(4)
C22 Ir1 C23 C28 -119(4)
C22A Ir1 C23 C28 150(4)
C19 Ir1 C23 C28 127(4)
C21A Ir1 C23 C28 -172(4)
Ta1 Ir1 C23 C28 -7(4)
C11A Ta1 O1A C15A 75(6)
O1 Ta1 O1A C15A 74(6)
C11 Ta1 O1A C15A 81(6)
C2 Ta1 O1A C15A -143(5)
C1 Ta1 O1A C15A 176(5)
Ir1 Ta1 O1A C15A -39(6)
C4 Ta1 O1A C15A -166(6)
C5 Ta1 O1A C15A 167(6)
C3 Ta1 O1A C15A -138(6)
C12A Si1A C11A Ta1 -38(5)
C14A Si1A C11A Ta1 -170(4)
C13A Si1A C11A Ta1 68(5)
O1 Ta1 C11A Si1A 54(3)
C11 Ta1 C11A Si1A -127(4)
O1A Ta1 C11A Si1A -124(4)
C2 Ta1 C11A Si1A 93(4)
C1 Ta1 C11A Si1A 108(4)
Ir1 Ta1 C11A Si1A -23(4)
C4 Ta1 C11A Si1A 160(3)
C5 Ta1 C11A Si1A 141(4)
C3 Ta1 C11A Si1A 132(3)
Ta1 O1A C15A C18A -21(7)
Ta1 O1A C15A C17A -150(5)
Ta1 O1A C15A C16A 98(6)
C23A Ir1 C19A C20A -118(3)
C21 Ir1 C19A C20A -25.1(14)
C20 Ir1 C19A C20A -64(2)
C22 Ir1 C19A C20A 12(3)
C22A Ir1 C19A C20A -78(2)
C23 Ir1 C19A C20A -144(5)
C19 Ir1 C19A C20A -106(2)
C21A Ir1 C19A C20A -38.0(16)
Ta1 Ir1 C19A C20A 112.1(18)
C20A Ir1 C19A C24A -124(5)
C23A Ir1 C19A C24A 118(5)
C21 Ir1 C19A C24A -149(5)
C20 Ir1 C19A C24A 172(5)
C22 Ir1 C19A C24A -112(6)
C22A Ir1 C19A C24A 157(5)
C23 Ir1 C19A C24A 92(6)
C19 Ir1 C19A C24A 130(5)
C21A Ir1 C19A C24A -162(5)
Ta1 Ir1 C19A C24A -12(5)
C20A Ir1 C19A C23A 118(3)
C21 Ir1 C19A C23A 92(2)
C20 Ir1 C19A C23A 54(2)
C22 Ir1 C19A C23A 130(4)
C22A Ir1 C19A C23A 39(2)
C23 Ir1 C19A C23A -26(3)
C19 Ir1 C19A C23A 12(2)
C21A Ir1 C19A C23A 80(2)
Ta1 Ir1 C19A C23A -130.3(19)
C24A C19A C20A C21A -171(4)
C23A C19A C20A C21A 5(4)
Ir1 C19A C20A C21A 66.9(19)
C24A C19A C20A C25A -6(6)
C23A C19A C20A C25A 170(3)
Ir1 C19A C20A C25A -128(3)
C24A C19A C20A Ir1 122(4)
C23A C19A C20A Ir1 -62(2)
C23A Ir1 C20A C19A 39(2)
C21 Ir1 C20A C19A 112(3)
C20 Ir1 C20A C19A 92(2)
C22 Ir1 C20A C19A -13(3)
C22A Ir1 C20A C19A 81(2)
C23 Ir1 C20A C19A 13.3(18)
C19 Ir1 C20A C19A 52(2)
C21A Ir1 C20A C19A 116(2)
Ta1 Ir1 C20A C19A -114.6(18)
C19A Ir1 C20A C21A -116(2)
C23A Ir1 C20A C21A -76.7(19)
C21 Ir1 C20A C21A -4(2)
C20 Ir1 C20A C21A -24.5(16)
C22 Ir1 C20A C21A -129(4)
C22A Ir1 C20A C21A -34.6(15)
C23 Ir1 C20A C21A -102.8(18)
C19 Ir1 C20A C21A -64.0(17)
Ta1 Ir1 C20A C21A 129.4(13)
C19A Ir1 C20A C25A 120(4)
C23A Ir1 C20A C25A 160(4)
C21 Ir1 C20A C25A -128(5)
C20 Ir1 C20A C25A -148(4)
C22 Ir1 C20A C25A 107(6)
C22A Ir1 C20A C25A -158(4)
C23 Ir1 C20A C25A 134(4)
C19 Ir1 C20A C25A 173(4)
C21A Ir1 C20A C25A -124(4)
Ta1 Ir1 C20A C25A 6(4)
C19A C20A C21A C22A -4(3)
C25A C20A C21A C22A -169(3)
Ir1 C20A C21A C22A 59(2)
C19A C20A C21A C26A 180(3)
C25A C20A C21A C26A 15(5)
Ir1 C20A C21A C26A -117(3)
C19A C20A C21A Ir1 -63(2)
C25A C20A C21A Ir1 132(3)
C19A Ir1 C21A C22A -82(2)
C20A Ir1 C21A C22A -121(2)
C23A Ir1 C21A C22A -36.3(19)
C21 Ir1 C21A C22A -116(4)
C20 Ir1 C21A C22A 1(3)
C22 Ir1 C21A C22A -102(2)
C23 Ir1 C21A C22A -63.4(17)
C19 Ir1 C21A C22A -25.1(18)
Ta1 Ir1 C21A C22A 135.7(15)
C19A Ir1 C21A C20A 38.5(17)
C23A Ir1 C21A C20A 84(2)
C21 Ir1 C21A C20A 5(3)
C20 Ir1 C21A C20A 122(3)
C22 Ir1 C21A C20A 18.5(16)
C22A Ir1 C21A C20A 121(2)
C23 Ir1 C21A C20A 57.4(16)
C19 Ir1 C21A C20A 95.7(19)
Ta1 Ir1 C21A C20A -103.5(17)
C19A Ir1 C21A C26A 154(3)
C20A Ir1 C21A C26A 115(3)
C23A Ir1 C21A C26A -160(4)
C21 Ir1 C21A C26A 120(5)
C20 Ir1 C21A C26A -123(5)
C22 Ir1 C21A C26A 134(3)
C22A Ir1 C21A C26A -124(4)
C23 Ir1 C21A C26A 173(3)
C19 Ir1 C21A C26A -149(3)
Ta1 Ir1 C21A C26A 12(4)
C20A C21A C22A C23A 2(4)
C26A C21A C22A C23A 177(3)
Ir1 C21A C22A C23A 58(2)
C20A C21A C22A C27A -177(3)
C26A C21A C22A C27A -1(5)
Ir1 C21A C22A C27A -120(3)
C20A C21A C22A Ir1 -56.6(19)
C26A C21A C22A Ir1 119(3)
C19A Ir1 C22A C21A 79(2)
C20A Ir1 C22A C21A 36.0(16)
C23A Ir1 C22A C21A 121(3)
C21 Ir1 C22A C21A 22.0(13)
C20 Ir1 C22A C21A -2(6)
C22 Ir1 C22A C21A 56.5(17)
C23 Ir1 C22A C21A 98.5(19)
C19 Ir1 C22A C21A 129(3)
Ta1 Ir1 C22A C21A -118(2)
C19A Ir1 C22A C23A -42(2)
C20A Ir1 C22A C23A -85(2)
C21 Ir1 C22A C23A -99(2)
C20 Ir1 C22A C23A -123(7)
C22 Ir1 C22A C23A -64(2)
C23 Ir1 C22A C23A -22(2)
C19 Ir1 C22A C23A 8(3)
C21A Ir1 C22A C23A -121(3)
Ta1 Ir1 C22A C23A 121(2)
C19A Ir1 C22A C27A -163(4)
C20A Ir1 C22A C27A 154(4)
C23A Ir1 C22A C27A -121(4)
C21 Ir1 C22A C27A 140(4)
C20 Ir1 C22A C27A 115(8)
C22 Ir1 C22A C27A 174(4)
C23 Ir1 C22A C27A -144(4)
C19 Ir1 C22A C27A -113(5)
C21A Ir1 C22A C27A 118(4)
Ta1 Ir1 C22A C27A 0(5)
C21A C22A C23A C28A 175(4)
C27A C22A C23A C28A -7(6)
Ir1 C22A C23A C28A -124(4)
C21A C22A C23A C19A 1(4)
C27A C22A C23A C19A 180(3)
Ir1 C22A C23A C19A 62(2)
C21A C22A C23A Ir1 -61(2)
C27A C22A C23A Ir1 117(4)
C20A C19A C23A C22A -4(4)
C24A C19A C23A C22A 172(4)
Ir1 C19A C23A C22A -66(2)
C20A C19A C23A C28A -177(5)
C24A C19A C23A C28A -1(7)
Ir1 C19A C23A C28A 121(5)
C20A C19A C23A Ir1 62(2)
C24A C19A C23A Ir1 -122(4)
C19A Ir1 C23A C22A 113(3)
C20A Ir1 C23A C22A 76(2)
C21 Ir1 C23A C22A 54(2)
C20 Ir1 C23A C22A 15.1(19)
C22 Ir1 C23A C22A 94(2)
C23 Ir1 C23A C22A 132(4)
C19 Ir1 C23A C22A -18(7)
C21A Ir1 C23A C22A 34.4(18)
Ta1 Ir1 C23A C22A -137.6(19)
C19A Ir1 C23A C28A -126(6)
C20A Ir1 C23A C28A -163(5)
C21 Ir1 C23A C28A 176(5)
C20 Ir1 C23A C28A 137(6)
C22 Ir1 C23A C28A -145(5)
C22A Ir1 C23A C28A 122(6)
C23 Ir1 C23A C28A -107(6)
C19 Ir1 C23A C28A 103(10)
C21A Ir1 C23A C28A 156(5)
Ta1 Ir1 C23A C28A -16(6)
C20A Ir1 C23A C19A -36.7(19)
C21 Ir1 C23A C19A -59(2)
C20 Ir1 C23A C19A -98(3)
C22 Ir1 C23A C19A -18.8(17)
C22A Ir1 C23A C19A -113(3)
C23 Ir1 C23A C19A 19(2)
C19 Ir1 C23A C19A -131(8)
C21A Ir1 C23A C19A -78(2)
Ta1 Ir1 C23A C19A 110(2)
C11A Ta1 C1 C5 86.4(18)
O1 Ta1 C1 C5 107.6(11)
C11 Ta1 C1 C5 16.5(14)
O1A Ta1 C1 C5 -16.5(16)
C2 Ta1 C1 C5 -116.2(15)
Ir1 Ta1 C1 C5 -151.9(9)
C4 Ta1 C1 C5 -37.9(10)
C3 Ta1 C1 C5 -77.7(11)
C11A Ta1 C1 C2 -157.4(18)
O1 Ta1 C1 C2 -136.2(11)
C11 Ta1 C1 C2 132.7(12)
O1A Ta1 C1 C2 99.7(14)
Ir1 Ta1 C1 C2 -35.6(11)
C4 Ta1 C1 C2 78.4(11)
C5 Ta1 C1 C2 116.2(14)
C3 Ta1 C1 C2 38.5(10)
C11A Ta1 C1 C6 -38(2)
O1 Ta1 C1 C6 -16.8(16)
C11 Ta1 C1 C6 -107.9(17)
O1A Ta1 C1 C6 -140.9(18)
C2 Ta1 C1 C6 119(2)
Ir1 Ta1 C1 C6 83.8(16)
C4 Ta1 C1 C6 -162.2(18)
C5 Ta1 C1 C6 -124(2)
C3 Ta1 C1 C6 158.0(18)
C5 C1 C2 C3 -2.6(17)
C6 C1 C2 C3 176.0(15)
Ta1 C1 C2 C3 -68.2(10)
C5 C1 C2 C7 -172.7(16)
C6 C1 C2 C7 6(3)
Ta1 C1 C2 C7 121.7(17)
C5 C1 C2 Ta1 65.6(12)
C6 C1 C2 Ta1 -115.8(16)
C11A Ta1 C2 C1 28(2)
O1 Ta1 C2 C1 44.1(11)
C11 Ta1 C2 C1 -75.5(16)
O1A Ta1 C2 C1 -105.3(14)
Ir1 Ta1 C2 C1 151.5(9)
C4 Ta1 C2 C1 -77.4(11)
C5 Ta1 C2 C1 -36.4(10)
C3 Ta1 C2 C1 -113.2(14)
C11A Ta1 C2 C3 141(2)
O1 Ta1 C2 C3 157.4(10)
C11 Ta1 C2 C3 37.8(17)
O1A Ta1 C2 C3 7.9(15)
C1 Ta1 C2 C3 113.2(14)
Ir1 Ta1 C2 C3 -95.3(9)
C4 Ta1 C2 C3 35.9(10)
C5 Ta1 C2 C3 76.8(11)
C11A Ta1 C2 C7 -96(2)
O1 Ta1 C2 C7 -79.6(16)
C11 Ta1 C2 C7 160.8(17)
O1A Ta1 C2 C7 130.9(18)
C1 Ta1 C2 C7 -124(2)
Ir1 Ta1 C2 C7 27.7(16)
C4 Ta1 C2 C7 158.9(18)
C5 Ta1 C2 C7 -160.2(18)
C3 Ta1 C2 C7 123.0(19)
C1 C2 C3 C4 3.4(17)
C7 C2 C3 C4 173.6(16)
Ta1 C2 C3 C4 -64.2(12)
C1 C2 C3 C8 -175.0(16)
C7 C2 C3 C8 -5(3)
Ta1 C2 C3 C8 117.4(17)
C1 C2 C3 Ta1 67.6(10)
C7 C2 C3 Ta1 -122.2(16)
C11A Ta1 C3 C4 49(3)
O1 Ta1 C3 C4 85.0(14)
C11 Ta1 C3 C4 -39.3(14)
O1A Ta1 C3 C4 -57.3(14)
C2 Ta1 C3 C4 116.2(14)
C1 Ta1 C3 C4 77.9(11)
Ir1 Ta1 C3 C4 -154.5(10)
C5 Ta1 C3 C4 37.2(11)
C11A Ta1 C3 C2 -67(3)
O1 Ta1 C3 C2 -31.2(13)
C11 Ta1 C3 C2 -155.5(11)
O1A Ta1 C3 C2 -173.5(12)
C1 Ta1 C3 C2 -38.3(9)
Ir1 Ta1 C3 C2 89.4(9)
C4 Ta1 C3 C2 -116.2(14)
C5 Ta1 C3 C2 -79.0(10)
C11A Ta1 C3 C8 170(3)
O1 Ta1 C3 C8 -154.3(17)
C11 Ta1 C3 C8 81(2)
O1A Ta1 C3 C8 63(2)
C2 Ta1 C3 C8 -123(2)
C1 Ta1 C3 C8 -161(2)
Ir1 Ta1 C3 C8 -33.8(18)
C4 Ta1 C3 C8 121(2)
C5 Ta1 C3 C8 158(2)
C2 C3 C4 C5 -2.9(19)
C8 C3 C4 C5 175.6(16)
Ta1 C3 C4 C5 -66.0(13)
C2 C3 C4 C9 -172.2(19)
C8 C3 C4 C9 6(3)
Ta1 C3 C4 C9 125(2)
C2 C3 C4 Ta1 63.1(11)
C8 C3 C4 Ta1 -118.4(16)
C11A Ta1 C4 C3 -150(2)
O1 Ta1 C4 C3 -120.4(11)
C11 Ta1 C4 C3 143.8(13)
O1A Ta1 C4 C3 119.0(14)
C2 Ta1 C4 C3 -37.4(10)
C1 Ta1 C4 C3 -78.7(11)
Ir1 Ta1 C4 C3 32.4(13)
C5 Ta1 C4 C3 -116.2(16)
C11A Ta1 C4 C5 -34(2)
O1 Ta1 C4 C5 -4.2(14)
C11 Ta1 C4 C5 -100.1(13)
O1A Ta1 C4 C5 -124.9(14)
C2 Ta1 C4 C5 78.7(11)
C1 Ta1 C4 C5 37.4(10)
Ir1 Ta1 C4 C5 148.5(9)
C3 Ta1 C4 C5 116.2(16)
C11A Ta1 C4 C9 88(3)
O1 Ta1 C4 C9 118(2)
C11 Ta1 C4 C9 22(2)
O1A Ta1 C4 C9 -3(2)
C2 Ta1 C4 C9 -159(2)
C1 Ta1 C4 C9 159(2)
Ir1 Ta1 C4 C9 -89(2)
C5 Ta1 C4 C9 122(3)
C3 Ta1 C4 C9 -122(3)
C2 C1 C5 C4 0.9(19)
C6 C1 C5 C4 -177.7(17)
Ta1 C1 C5 C4 65.3(12)
C2 C1 C5 C10 179.0(17)
C6 C1 C5 C10 0(3)
Ta1 C1 C5 C10 -116.6(18)
C2 C1 C5 Ta1 -64.4(11)
C6 C1 C5 Ta1 117.0(17)
C3 C4 C5 C1 1(2)
C9 C4 C5 C1 170(2)
Ta1 C4 C5 C1 -65.3(12)
C3 C4 C5 C10 -176.8(17)
C9 C4 C5 C10 -8(3)
Ta1 C4 C5 C10 116.6(19)
C3 C4 C5 Ta1 66.7(13)
C9 C4 C5 Ta1 -124(2)
C11A Ta1 C5 C1 -94.9(18)
O1 Ta1 C5 C1 -69.1(11)
C11 Ta1 C5 C1 -166.4(12)
O1A Ta1 C5 C1 166.7(13)
C2 Ta1 C5 C1 37.0(10)
Ir1 Ta1 C5 C1 53.6(15)
C4 Ta1 C5 C1 114.4(15)
C3 Ta1 C5 C1 78.4(11)
C11A Ta1 C5 C4 150.7(19)
O1 Ta1 C5 C4 176.4(11)
C11 Ta1 C5 C4 79.2(13)
O1A Ta1 C5 C4 52.3(14)
C2 Ta1 C5 C4 -77.4(11)
C1 Ta1 C5 C4 -114.4(15)
Ir1 Ta1 C5 C4 -60.8(16)
C3 Ta1 C5 C4 -36.0(10)
C11A Ta1 C5 C10 27(2)
O1 Ta1 C5 C10 53.0(18)
C11 Ta1 C5 C10 -44.3(19)
O1A Ta1 C5 C10 -71.2(19)
C2 Ta1 C5 C10 159(2)
C1 Ta1 C5 C10 122(2)
Ir1 Ta1 C5 C10 175.7(13)
C4 Ta1 C5 C10 -123(2)
C3 Ta1 C5 C10 -159(2)
